data_7042766
loop_
_publ_author_name
'Asensio Revert, Juan Manuel Manuel'
'Gomez-Sal, Pilar'
'Andr\'es, Rom\'an'
'de Jes\'us, Ernesto'

_publ_section_title
;
 Synthesis of water-soluble palladium(II) complexes with N-heterocyclic
 carbene chelate ligands and their use in the aerobic oxidation of
 1-phenylethanol
;
_journal_name_full 'Dalton Trans.'
_journal_paper_doi 10.1039/C7DT00643H
_journal_year 2017
_chemical_compound_source 'synthesis as described'
_chemical_formula_moiety 'C61 H68 Cl2 N4 O11 P2 Pd1 S2'
_chemical_formula_sum 'C61 H68 Cl2 N4 O11 P2 Pd S2'
_chemical_formula_weight 1336.55
_chemical_name_systematic
;
 ?
;
_space_group_IT_number 2
_symmetry_cell_setting triclinic
_symmetry_Int_Tables_number 2
_symmetry_space_group_name_Hall '-P 1'
_symmetry_space_group_name_H-M 'P -1'
_atom_sites_solution_hydrogens geom
_atom_sites_solution_primary direct
_atom_sites_solution_secondary difmap
_audit_conform_dict_location ftp://ftp.iucr.org/pub/cif_core.dic
_audit_conform_dict_name cif_core.dic
_audit_conform_dict_version 2.4
_audit_creation_date 2015-07-31T10:54:13-00:00
_audit_creation_method 'WinGX routine CIF_UPDATE'
_audit_update_record
;
2016-12-20 deposited with the CCDC.
2017-04-24 downloaded from the CCDC.
;
_cell_angle_alpha 84.02(3)
_cell_angle_beta 76.24(3)
_cell_angle_gamma 80.48(3)
_cell_formula_units_Z 2
_cell_length_a 13.305(4)
_cell_length_b 14.001(7)
_cell_length_c 17.266(10)
_cell_measurement_reflns_used 231
_cell_measurement_temperature 200(2)
_cell_measurement_theta_max 17.31
_cell_measurement_theta_min 3.11
_cell_measurement_wavelength 0.71073
_cell_volume 3074(3)
_computing_cell_refinement 'Dirax/lsq (Duisenberg & Schreurs, 1989-2000)'
_computing_data_collection 'Collect (Bruker AXS BV, 1997-2004)'
_computing_data_reduction 'EvalCCD (Duisenberg & Schreurs 1990-2000)'
_computing_molecular_graphics 'Ortep-3 for Windows (Farrugia, 1997)'
_computing_publication_material 'WinGX publication routines (Farrugia, 1999)'
_computing_structure_refinement 'SHELXL-97 (Sheldrick, 2008)'
_computing_structure_solution 'SIR2002 (Giacovazzo et al, 2003)'
_diffrn_ambient_temperature 200(2)
_diffrn_detector 'CCD plate'
_diffrn_detector_area_resol_mean 9
_diffrn_measured_fraction_theta_full 0.986
_diffrn_measured_fraction_theta_max 0.986
_diffrn_measurement_device '95mm CCD camera on \k-goniostat'
_diffrn_measurement_device_type KappaCCD
_diffrn_measurement_method 'CCD rotation images, thick slices'
_diffrn_orient_matrix_type X=UH
_diffrn_orient_matrix_UB_11 0.01
_diffrn_orient_matrix_UB_12 0
_diffrn_orient_matrix_UB_13 0
_diffrn_orient_matrix_UB_21 0
_diffrn_orient_matrix_UB_22 0.01
_diffrn_orient_matrix_UB_23 0
_diffrn_orient_matrix_UB_31 0
_diffrn_orient_matrix_UB_32 0
_diffrn_orient_matrix_UB_33 0.01
_diffrn_radiation_monochromator graphite
_diffrn_radiation_probe x-ray
_diffrn_radiation_type MoK\a
_diffrn_radiation_wavelength 0.71073
_diffrn_reflns_av_R_equivalents 0.0442
_diffrn_reflns_av_unetI/netI 0.1
_diffrn_reflns_limit_h_max 16
_diffrn_reflns_limit_h_min -16
_diffrn_reflns_limit_k_max 17
_diffrn_reflns_limit_k_min -17
_diffrn_reflns_limit_l_max 21
_diffrn_reflns_limit_l_min -21
_diffrn_reflns_number 23595
_diffrn_reflns_reduction_process
;
 Scaled and merged with Sortav
 R.H. Blessing, (1987) Cryst. Rev. 1, 3-58
 R.H. Blessing, (1989) J. Appl. Cryst. 22, 396-397
;
_diffrn_reflns_theta_full 26.5
_diffrn_reflns_theta_max 26.5
_diffrn_reflns_theta_min 3.12
_diffrn_source 'Enraf Nonius FR590'
_exptl_absorpt_coefficient_mu 0.571
_exptl_absorpt_correction_T_max 0.823
_exptl_absorpt_correction_T_min 0.731
_exptl_absorpt_correction_type multi-scan
_exptl_absorpt_process_details
;
 R.H. Blessing, Acta Cryst. (1995), A51, 33-38
;
_exptl_crystal_colour colourless
_exptl_crystal_density_diffrn 1.444
_exptl_crystal_density_method 'not measured'
_exptl_crystal_description prism
_exptl_crystal_F_000 1384
_exptl_crystal_size_max 0.41
_exptl_crystal_size_mid 0.34
_exptl_crystal_size_min 0.21
_refine_diff_density_max 0.896
_refine_diff_density_min -0.627
_refine_diff_density_rms 0.088
_refine_ls_extinction_method none
_refine_ls_goodness_of_fit_ref 0.971
_refine_ls_hydrogen_treatment mixed
_refine_ls_matrix_type full
_refine_ls_number_parameters 773
_refine_ls_number_reflns 12571
_refine_ls_number_restraints 0
_refine_ls_restrained_S_all 0.971
_refine_ls_R_factor_all 0.0968
_refine_ls_R_factor_gt 0.0467
_refine_ls_shift/su_max 0.001
_refine_ls_shift/su_mean 0
_refine_ls_structure_factor_coef Fsqd
_refine_ls_weighting_details 'calc w=1/[\s^2^(Fo^2^)+(0.0562P)^2^+0.0000P] where P=(Fo^2^+2Fc^2^)/3'
_refine_ls_weighting_scheme calc
_refine_ls_wR_factor_gt 0.1052
_refine_ls_wR_factor_ref 0.1213
_reflns_number_gt 7933
_reflns_number_total 12571
_reflns_threshold_expression >2\s(I)
_cod_data_source_file c7dt00643h2.cif
_cod_data_source_block 4S
_cod_database_code 7042766

loop_
_symmetry_equiv_pos_as_xyz
'x, y, z'
'-x, -y, -z'

loop_
_atom_site_label
_atom_site_type_symbol
_atom_site_fract_x
_atom_site_fract_y
_atom_site_fract_z
_atom_site_U_iso_or_equiv
_atom_site_adp_type
_atom_site_occupancy
_atom_site_symmetry_multiplicity
_atom_site_calc_flag
_atom_site_refinement_flags
Pd1 Pd 0.35866(2) 0.17008(2) 0.733840(19) 0.02542(9) Uani 1 1 d .
P1 P -0.26708(8) 0.53240(7) 0.87659(6) 0.0266(2) Uani 1 1 d .
P2 P -0.01519(7) 0.10968(7) 0.83709(6) 0.0242(2) Uani 1 1 d .
S1 S 0.41211(8) 0.64898(7) 0.64746(6) 0.0278(2) Uani 1 1 d .
S2 S 0.82572(8) -0.08133(8) 0.62956(7) 0.0335(2) Uani 1 1 d .
Cl1 Cl 0.39622(8) 0.09710(8) 0.85620(6) 0.0340(2) Uani 1 1 d .
Cl2 Cl 0.30118(8) 0.32124(7) 0.79252(6) 0.0322(2) Uani 1 1 d .
N1 N 0.3581(3) 0.3053(2) 0.5868(2) 0.0286(7) Uani 1 1 d .
N2 N 0.2745(2) 0.1862(2) 0.5909(2) 0.0285(7) Uani 1 1 d .
N3 N 0.3254(3) 0.0271(2) 0.6337(2) 0.0289(7) Uani 1 1 d .
N4 N 0.4654(3) -0.0270(3) 0.6724(2) 0.0353(8) Uani 1 1 d .
O1 O 0.3062(3) 0.6601(2) 0.6961(2) 0.0478(8) Uani 1 1 d .
O2 O 0.4171(2) 0.6893(2) 0.56728(18) 0.0392(7) Uani 1 1 d .
O3 O 0.4859(3) 0.6822(2) 0.6846(2) 0.0492(9) Uani 1 1 d .
O4 O 0.7749(2) -0.1636(2) 0.6665(2) 0.0528(9) Uani 1 1 d .
O5 O 0.8437(3) -0.0761(3) 0.5436(2) 0.0532(9) Uani 1 1 d .
O6 O 0.9210(2) -0.0753(2) 0.6548(2) 0.0468(8) Uani 1 1 d .
O7 O 0.7108(3) -0.3412(3) 0.6607(2) 0.0503(9) Uani 1 1 d .
O12 O 0.8786(3) 0.0949(3) 0.4514(3) 0.0615(10) Uani 1 1 d .
O9 O -0.1058(3) 0.5352(3) 0.5912(3) 0.0719(12) Uani 1 1 d .
O10 O 0.1113(4) 0.5512(4) 0.5451(3) 0.0766(13) Uani 1 1 d .
O11 O 0.2263(5) 0.7162(4) 0.5081(4) 0.0973(19) Uani 1 1 d .
C1 C 0.3291(3) 0.2273(3) 0.6317(2) 0.0258(8) Uani 1 1 d .
C2 C 0.2692(3) 0.2393(3) 0.5199(3) 0.0351(10) Uani 1 1 d .
H2 H 0.2365 0.2257 0.4811 0.042 Uiso 1 1 calc R
C3 C 0.3205(4) 0.3144(3) 0.5178(3) 0.0362(10) Uani 1 1 d .
H3 H 0.3294 0.3638 0.4774 0.043 Uiso 1 1 calc R
C4 C 0.3881(3) 0.0475(3) 0.6787(3) 0.0296(9) Uani 1 1 d .
C5 C 0.3635(4) -0.0609(3) 0.5998(3) 0.0392(11) Uani 1 1 d .
H5 H 0.3336 -0.0909 0.5671 0.047 Uiso 1 1 calc R
C6 C 0.4509(4) -0.0932(3) 0.6235(3) 0.0430(12) Uani 1 1 d .
H6 H 0.495 -0.1507 0.6098 0.052 Uiso 1 1 calc R
C7 C 0.2385(3) 0.0945(3) 0.6176(3) 0.0314(9) Uani 1 1 d .
H7A H 0.1832 0.1013 0.6656 0.038 Uiso 1 1 calc R
H7B H 0.2112 0.0717 0.5767 0.038 Uiso 1 1 calc R
C8 C 0.4288(3) 0.3654(3) 0.6039(3) 0.0319(9) Uani 1 1 d .
H8A H 0.492 0.361 0.5617 0.038 Uiso 1 1 calc R
H8B H 0.4484 0.3405 0.6536 0.038 Uiso 1 1 calc R
C9 C 0.3804(3) 0.4716(3) 0.6106(3) 0.0333(9) Uani 1 1 d .
H9A H 0.3719 0.501 0.5587 0.04 Uiso 1 1 calc R
H9B H 0.3122 0.4767 0.647 0.04 Uiso 1 1 calc R
C10 C 0.4529(3) 0.5233(3) 0.6416(3) 0.0353(10) Uani 1 1 d .
H10A H 0.5221 0.5128 0.6069 0.042 Uiso 1 1 calc R
H10B H 0.4581 0.4946 0.6944 0.042 Uiso 1 1 calc R
C11 C 0.5605(3) -0.0308(3) 0.7001(3) 0.0422(11) Uani 1 1 d .
H11A H 0.5943 -0.0975 0.7032 0.051 Uiso 1 1 calc R
H11B H 0.5435 -0.0074 0.7532 0.051 Uiso 1 1 calc R
C12 C 0.6351(3) 0.0309(3) 0.6439(3) 0.0446(12) Uani 1 1 d .
H12A H 0.6454 0.0113 0.5899 0.054 Uiso 1 1 calc R
H12B H 0.6025 0.0982 0.6446 0.054 Uiso 1 1 calc R
C13 C 0.7393(4) 0.0242(3) 0.6635(4) 0.0492(13) Uani 1 1 d .
H13A H 0.7298 0.0242 0.721 0.059 Uiso 1 1 calc R
H13B H 0.7708 0.0811 0.6395 0.059 Uiso 1 1 calc R
C21 C -0.3125(3) 0.4515(3) 0.8225(3) 0.0315(9) Uani 1 1 d .
C22 C -0.4114(4) 0.4239(4) 0.8528(3) 0.0444(11) Uani 1 1 d .
H22 H -0.454 0.4483 0.8995 0.053 Uiso 1 1 calc R
C23 C -0.4449(4) 0.3594(4) 0.8120(4) 0.0500(13) Uani 1 1 d .
H23 H -0.51 0.3394 0.8319 0.06 Uiso 1 1 calc R
C24 C -0.3829(5) 0.3254(4) 0.7429(4) 0.0550(15) Uani 1 1 d .
H24 H -0.4058 0.2817 0.7164 0.066 Uiso 1 1 calc R
C25 C -0.2864(4) 0.3548(4) 0.7116(3) 0.0507(14) Uani 1 1 d .
H25 H -0.2453 0.3321 0.6637 0.061 Uiso 1 1 calc R
C26 C -0.2511(4) 0.4184(3) 0.7518(3) 0.0382(10) Uani 1 1 d .
H26 H -0.1863 0.4386 0.7311 0.046 Uiso 1 1 calc R
C31 C -0.3642(3) 0.6371(3) 0.8985(3) 0.0300(9) Uani 1 1 d .
C32 C -0.4234(3) 0.6742(3) 0.8436(3) 0.0333(9) Uani 1 1 d .
H32 H -0.4186 0.6409 0.7987 0.04 Uiso 1 1 calc R
C33 C -0.4893(3) 0.7605(3) 0.8557(3) 0.0400(11) Uani 1 1 d .
H33 H -0.5285 0.7862 0.8184 0.048 Uiso 1 1 calc R
C34 C -0.4976(3) 0.8091(4) 0.9230(3) 0.0443(12) Uani 1 1 d .
H34 H -0.5418 0.8678 0.9305 0.053 Uiso 1 1 calc R
C35 C -0.4413(3) 0.7715(3) 0.9788(3) 0.0428(12) Uani 1 1 d .
H35 H -0.4484 0.8038 1.0246 0.051 Uiso 1 1 calc R
C36 C -0.3739(3) 0.6855(3) 0.9667(3) 0.0343(10) Uani 1 1 d .
H36 H -0.3349 0.66 1.0041 0.041 Uiso 1 1 calc R
C41 C -0.1459(3) 0.5682(3) 0.8195(2) 0.0279(9) Uani 1 1 d .
C42 C -0.0553(3) 0.5000(3) 0.8095(3) 0.0317(9) Uani 1 1 d .
H42 H -0.0581 0.437 0.8323 0.038 Uiso 1 1 calc R
C43 C 0.0392(3) 0.5263(3) 0.7656(3) 0.0363(10) Uani 1 1 d .
H43 H 0.0994 0.4807 0.7589 0.044 Uiso 1 1 calc R
C44 C 0.0439(3) 0.6181(4) 0.7324(3) 0.0387(11) Uani 1 1 d .
H44 H 0.1073 0.6353 0.7028 0.046 Uiso 1 1 calc R
C45 C -0.0459(4) 0.6866(4) 0.7425(3) 0.0425(11) Uani 1 1 d .
H45 H -0.0423 0.7498 0.7206 0.051 Uiso 1 1 calc R
C46 C -0.1406(3) 0.6607(3) 0.7853(3) 0.0328(9) Uani 1 1 d .
H46 H -0.2009 0.7062 0.7909 0.039 Uiso 1 1 calc R
C51 C -0.2461(3) 0.4787(3) 0.9711(3) 0.0298(9) Uani 1 1 d .
C52 C -0.3148(4) 0.4229(4) 1.0210(3) 0.0448(11) Uani 1 1 d .
H52 H -0.3651 0.3998 1.0015 0.054 Uiso 1 1 calc R
C53 C -0.3086(4) 0.4016(4) 1.0997(3) 0.0503(13) Uani 1 1 d .
H53 H -0.3561 0.3656 1.1336 0.06 Uiso 1 1 calc R
C54 C -0.2334(4) 0.4328(4) 1.1281(3) 0.0453(11) Uani 1 1 d .
H54 H -0.2296 0.4176 1.1812 0.054 Uiso 1 1 calc R
C55 C -0.1633(4) 0.4865(3) 1.0789(3) 0.0407(11) Uani 1 1 d .
H55 H -0.1118 0.5074 1.0984 0.049 Uiso 1 1 calc R
C56 C -0.1693(3) 0.5093(3) 1.0010(3) 0.0342(9) Uani 1 1 d .
H56 H -0.1216 0.5457 0.9676 0.041 Uiso 1 1 calc R
C61 C -0.1422(3) 0.0710(3) 0.8661(2) 0.0263(8) Uani 1 1 d .
C62 C -0.1543(3) -0.0177(3) 0.9063(3) 0.0419(11) Uani 1 1 d .
H62 H -0.0961 -0.0603 0.9154 0.05 Uiso 1 1 calc R
C63 C -0.2530(4) -0.0436(4) 0.9333(4) 0.0514(13) Uani 1 1 d .
H63 H -0.2615 -0.1024 0.9626 0.062 Uiso 1 1 calc R
C64 C -0.3392(3) 0.0175(4) 0.9169(3) 0.0461(12) Uani 1 1 d .
H64 H -0.4052 -0.0015 0.933 0.055 Uiso 1 1 calc R
C65 C -0.3276(3) 0.1051(4) 0.8773(3) 0.0418(11) Uani 1 1 d .
H65 H -0.3858 0.1467 0.867 0.05 Uiso 1 1 calc R
C66 C -0.2290(3) 0.1329(3) 0.8521(3) 0.0345(10) Uani 1 1 d .
H66 H -0.2214 0.1936 0.8256 0.041 Uiso 1 1 calc R
C71 C 0.0844(3) 0.0056(3) 0.8219(2) 0.0249(8) Uani 1 1 d .
C72 C 0.0801(3) -0.0588(3) 0.7673(3) 0.0324(9) Uani 1 1 d .
H72 H 0.0237 -0.0505 0.7429 0.039 Uiso 1 1 calc R
C73 C 0.1600(3) -0.1353(3) 0.7491(3) 0.0343(10) Uani 1 1 d .
H73 H 0.1576 -0.178 0.712 0.041 Uiso 1 1 calc R
C74 C 0.2430(3) -0.1487(3) 0.7857(3) 0.0332(9) Uani 1 1 d .
H74 H 0.2966 -0.2003 0.7734 0.04 Uiso 1 1 calc R
C75 C 0.2467(3) -0.0852(3) 0.8407(3) 0.0353(10) Uani 1 1 d .
H75 H 0.3026 -0.0942 0.8657 0.042 Uiso 1 1 calc R
C76 C 0.1672(3) -0.0082(3) 0.8587(3) 0.0304(9) Uani 1 1 d .
H76 H 0.1697 0.0343 0.8959 0.036 Uiso 1 1 calc R
C81 C 0.0028(3) 0.1766(3) 0.9148(2) 0.0260(8) Uani 1 1 d .
C82 C -0.0758(3) 0.1889(3) 0.9844(3) 0.0317(9) Uani 1 1 d .
H82 H -0.1388 0.1657 0.9895 0.038 Uiso 1 1 calc R
C83 C -0.0586(4) 0.2357(3) 1.0455(3) 0.0399(11) Uani 1 1 d .
H83 H -0.1104 0.2442 1.0921 0.048 Uiso 1 1 calc R
C84 C 0.0340(4) 0.2697(3) 1.0379(3) 0.0429(11) Uani 1 1 d .
H84 H 0.0445 0.3013 1.0795 0.051 Uiso 1 1 calc R
C85 C 0.1124(4) 0.2579(3) 0.9691(3) 0.0377(10) Uani 1 1 d .
H85 H 0.1755 0.2807 0.9648 0.045 Uiso 1 1 calc R
C86 C 0.0962(3) 0.2117(3) 0.9070(3) 0.0327(9) Uani 1 1 d .
H86 H 0.1478 0.2044 0.8602 0.039 Uiso 1 1 calc R
C91 C -0.0088(3) 0.1835(3) 0.7456(2) 0.0279(9) Uani 1 1 d .
C92 C 0.0330(3) 0.2690(3) 0.7318(3) 0.0360(10) Uani 1 1 d .
H92 H 0.0555 0.2927 0.7722 0.043 Uiso 1 1 calc R
C93 C 0.0416(4) 0.3190(3) 0.6588(3) 0.0418(11) Uani 1 1 d .
H93 H 0.0702 0.3766 0.6496 0.05 Uiso 1 1 calc R
C94 C 0.0084(4) 0.2852(4) 0.5989(3) 0.0442(11) Uani 1 1 d .
H94 H 0.0131 0.3207 0.5499 0.053 Uiso 1 1 calc R
C95 C -0.0319(3) 0.1987(4) 0.6107(3) 0.0396(11) Uani 1 1 d .
H95 H -0.052 0.1747 0.5693 0.048 Uiso 1 1 calc R
C96 C -0.0421(3) 0.1483(3) 0.6844(3) 0.0341(10) Uani 1 1 d .
H96 H -0.0711 0.091 0.6936 0.041 Uiso 1 1 calc R
H4W H 0.177(5) 0.727(5) 0.569(4) 0.08 Uiso 1 1 d .
H7W H 0.730(5) -0.273(5) 0.656(4) 0.074 Uiso 1 1 d .
H3W H 0.288(7) 0.710(6) 0.519(5) 0.114 Uiso 1 1 d .
H2W H 0.150(4) 0.606(4) 0.527(3) 0.048 Uiso 1 1 d .
H10W H 0.947(7) 0.083(7) 0.428(6) 0.125 Uiso 1 1 d .
H1W H 0.126(7) 0.517(7) 0.492(6) 0.137 Uiso 1 1 d .
H9W H 0.872(7) 0.034(7) 0.484(6) 0.135 Uiso 1 1 d .
H8W H 0.638(6) -0.324(5) 0.656(4) 0.098 Uiso 1 1 d .
H5W H -0.166 0.5775 0.6124 0.08(2) Uiso 1 1 d .
H6W H -0.0466 0.547 0.5785 0.06 Uiso 1 1 d .

loop_
_atom_site_aniso_label
_atom_site_aniso_U_11
_atom_site_aniso_U_22
_atom_site_aniso_U_33
_atom_site_aniso_U_23
_atom_site_aniso_U_13
_atom_site_aniso_U_12
Pd1 0.02374(15) 0.02467(17) 0.02857(18) -0.00520(12) -0.00549(12) -0.00407(12)
P1 0.0246(5) 0.0260(5) 0.0296(6) -0.0024(4) -0.0075(4) -0.0026(4)
P2 0.0213(5) 0.0221(5) 0.0293(6) -0.0049(4) -0.0053(4) -0.0019(4)
S1 0.0337(5) 0.0209(5) 0.0293(5) -0.0043(4) -0.0078(4) -0.0030(4)
S2 0.0307(5) 0.0293(5) 0.0432(7) -0.0072(5) -0.0111(5) -0.0051(4)
Cl1 0.0353(5) 0.0416(6) 0.0299(5) 0.0020(4) -0.0155(4) -0.0103(5)
Cl2 0.0326(5) 0.0297(5) 0.0343(6) -0.0145(4) 0.0008(4) -0.0090(4)
N1 0.0369(18) 0.0195(17) 0.0296(19) -0.0044(14) -0.0063(15) -0.0046(14)
N2 0.0299(17) 0.0259(18) 0.032(2) -0.0052(15) -0.0073(14) -0.0082(14)
N3 0.0348(18) 0.0208(17) 0.0308(19) -0.0063(14) -0.0033(15) -0.0058(14)
N4 0.0289(18) 0.0272(19) 0.044(2) 0.0024(16) -0.0004(16) -0.0030(15)
O1 0.0496(19) 0.0336(18) 0.050(2) -0.0105(15) 0.0110(15) -0.0049(15)
O2 0.0522(18) 0.0347(17) 0.0293(17) 0.0030(13) -0.0062(14) -0.0095(14)
O3 0.067(2) 0.0253(16) 0.070(2) -0.0051(16) -0.0443(19) -0.0076(15)
O4 0.0396(18) 0.0300(18) 0.087(3) 0.0039(18) -0.0142(18) -0.0054(14)
O5 0.057(2) 0.064(2) 0.044(2) -0.0127(18) -0.0156(17) -0.0133(18)
O6 0.0405(17) 0.052(2) 0.057(2) -0.0135(17) -0.0213(16) -0.0092(15)
O7 0.057(2) 0.048(2) 0.046(2) -0.0087(17) -0.0123(17) -0.0042(18)
O12 0.048(2) 0.066(3) 0.066(3) -0.001(2) -0.0132(19) 0.001(2)
O9 0.059(2) 0.079(3) 0.075(3) -0.028(2) -0.010(2) 0.005(2)
O10 0.090(3) 0.079(3) 0.068(3) -0.015(3) -0.027(3) -0.012(3)
O11 0.095(4) 0.080(3) 0.140(5) -0.030(3) -0.075(4) 0.010(3)
C1 0.0244(18) 0.0197(19) 0.034(2) -0.0109(17) -0.0051(16) -0.0003(15)
C2 0.042(2) 0.036(2) 0.031(2) -0.0026(19) -0.0132(19) -0.0089(19)
C3 0.050(3) 0.031(2) 0.033(2) -0.0003(19) -0.017(2) -0.011(2)
C4 0.028(2) 0.026(2) 0.032(2) 0.0017(17) -0.0007(17) -0.0057(17)
C5 0.047(3) 0.027(2) 0.042(3) -0.010(2) 0.002(2) -0.012(2)
C6 0.046(3) 0.020(2) 0.056(3) -0.008(2) 0.005(2) -0.003(2)
C7 0.033(2) 0.031(2) 0.034(2) -0.0048(18) -0.0094(18) -0.0116(18)
C8 0.032(2) 0.025(2) 0.039(3) -0.0106(18) -0.0040(18) -0.0053(17)
C9 0.042(2) 0.019(2) 0.042(3) -0.0065(18) -0.013(2) -0.0050(18)
C10 0.039(2) 0.020(2) 0.050(3) -0.0065(19) -0.019(2) 0.0010(18)
C11 0.037(2) 0.033(2) 0.053(3) 0.003(2) -0.010(2) 0.002(2)
C12 0.038(2) 0.033(3) 0.062(3) 0.005(2) -0.013(2) -0.004(2)
C13 0.039(3) 0.034(3) 0.077(4) -0.013(3) -0.012(2) -0.007(2)
C21 0.031(2) 0.027(2) 0.040(3) -0.0043(18) -0.0161(18) -0.0023(17)
C22 0.043(3) 0.048(3) 0.048(3) 0.002(2) -0.017(2) -0.016(2)
C23 0.049(3) 0.044(3) 0.069(4) 0.007(3) -0.033(3) -0.017(2)
C24 0.070(4) 0.034(3) 0.080(4) -0.008(3) -0.053(3) -0.006(3)
C25 0.054(3) 0.044(3) 0.060(3) -0.024(3) -0.031(3) 0.015(2)
C26 0.038(2) 0.037(2) 0.044(3) -0.006(2) -0.019(2) 0.000(2)
C31 0.027(2) 0.027(2) 0.036(2) -0.0012(18) -0.0067(17) -0.0035(17)
C32 0.029(2) 0.035(2) 0.035(2) -0.0027(19) -0.0084(18) -0.0021(18)
C33 0.033(2) 0.043(3) 0.046(3) -0.002(2) -0.014(2) -0.001(2)
C34 0.033(2) 0.037(3) 0.064(3) -0.014(2) -0.013(2) 0.004(2)
C35 0.033(2) 0.041(3) 0.055(3) -0.022(2) -0.007(2) 0.001(2)
C36 0.030(2) 0.037(2) 0.038(3) -0.0077(19) -0.0096(18) -0.0038(18)
C41 0.0256(19) 0.032(2) 0.030(2) -0.0053(17) -0.0116(16) -0.0035(17)
C42 0.033(2) 0.030(2) 0.032(2) -0.0052(18) -0.0063(18) -0.0009(18)
C43 0.027(2) 0.047(3) 0.036(3) -0.015(2) -0.0072(18) 0.0005(19)
C44 0.029(2) 0.057(3) 0.032(2) -0.001(2) -0.0068(18) -0.012(2)
C45 0.043(3) 0.044(3) 0.044(3) 0.010(2) -0.017(2) -0.015(2)
C46 0.030(2) 0.033(2) 0.037(2) 0.0041(19) -0.0138(18) -0.0041(18)
C51 0.028(2) 0.024(2) 0.035(2) 0.0002(17) -0.0084(17) 0.0013(17)
C52 0.038(2) 0.047(3) 0.051(3) 0.009(2) -0.014(2) -0.013(2)
C53 0.043(3) 0.060(3) 0.043(3) 0.021(2) -0.004(2) -0.018(2)
C54 0.046(3) 0.050(3) 0.037(3) 0.007(2) -0.011(2) -0.003(2)
C55 0.049(3) 0.039(3) 0.039(3) -0.001(2) -0.019(2) -0.006(2)
C56 0.037(2) 0.032(2) 0.035(2) 0.0005(19) -0.0110(19) -0.0077(19)
C61 0.0249(19) 0.024(2) 0.031(2) -0.0067(17) -0.0063(16) -0.0035(16)
C62 0.033(2) 0.037(3) 0.056(3) 0.004(2) -0.012(2) -0.003(2)
C63 0.038(3) 0.040(3) 0.073(4) 0.010(3) -0.007(2) -0.014(2)
C64 0.026(2) 0.051(3) 0.059(3) -0.003(2) -0.003(2) -0.011(2)
C65 0.023(2) 0.046(3) 0.052(3) -0.003(2) -0.0050(19) 0.0003(19)
C66 0.027(2) 0.031(2) 0.043(3) -0.0025(19) -0.0065(18) -0.0016(18)
C71 0.0252(19) 0.0209(19) 0.028(2) -0.0021(16) -0.0031(16) -0.0046(15)
C72 0.035(2) 0.026(2) 0.039(3) -0.0080(18) -0.0145(18) 0.0016(18)
C73 0.044(2) 0.027(2) 0.034(2) -0.0097(18) -0.0095(19) -0.0049(19)
C74 0.031(2) 0.019(2) 0.043(3) -0.0021(18) -0.0014(18) 0.0043(17)
C75 0.026(2) 0.031(2) 0.051(3) -0.008(2) -0.0147(19) 0.0028(18)
C76 0.027(2) 0.027(2) 0.039(2) -0.0084(18) -0.0089(17) -0.0006(17)
C81 0.0230(18) 0.022(2) 0.033(2) -0.0034(17) -0.0059(16) -0.0034(15)
C82 0.031(2) 0.031(2) 0.033(2) -0.0051(18) -0.0036(17) -0.0051(18)
C83 0.049(3) 0.035(3) 0.030(2) -0.0047(19) 0.004(2) -0.009(2)
C84 0.066(3) 0.032(2) 0.035(3) -0.009(2) -0.012(2) -0.014(2)
C85 0.041(2) 0.033(2) 0.043(3) -0.009(2) -0.011(2) -0.0112(19)
C86 0.031(2) 0.029(2) 0.037(2) -0.0073(18) -0.0048(18) -0.0024(17)
C91 0.0240(19) 0.026(2) 0.033(2) -0.0068(17) -0.0058(16) -0.0001(16)
C92 0.044(2) 0.028(2) 0.035(3) -0.0088(19) -0.0061(19) -0.0019(19)
C93 0.054(3) 0.029(2) 0.040(3) -0.003(2) -0.006(2) -0.006(2)
C94 0.051(3) 0.040(3) 0.038(3) 0.004(2) -0.010(2) 0.002(2)
C95 0.038(2) 0.047(3) 0.034(3) -0.002(2) -0.0148(19) 0.002(2)
C96 0.036(2) 0.031(2) 0.038(3) -0.0024(19) -0.0150(19) -0.0029(18)

loop_
_atom_type_symbol
_atom_type_description
_atom_type_scat_dispersion_real
_atom_type_scat_dispersion_imag
_atom_type_scat_source
C C 0.0033 0.0016 'International Tables Vol C Tables 4.2.6.8 and 6.1.1.4'
H H 0 0 'International Tables Vol C Tables 4.2.6.8 and 6.1.1.4'
N N 0.0061 0.0033 'International Tables Vol C Tables 4.2.6.8 and 6.1.1.4'
O O 0.0106 0.006 'International Tables Vol C Tables 4.2.6.8 and 6.1.1.4'
P P 0.1023 0.0942 'International Tables Vol C Tables 4.2.6.8 and 6.1.1.4'
S S 0.1246 0.1234 'International Tables Vol C Tables 4.2.6.8 and 6.1.1.4'
Cl Cl 0.1484 0.1585 'International Tables Vol C Tables 4.2.6.8 and 6.1.1.4'
Pd Pd -0.9988 1.0072 'International Tables Vol C Tables 4.2.6.8 and 6.1.1.4'

loop_
_exptl_crystal_face_index_h
_exptl_crystal_face_index_k
_exptl_crystal_face_index_l
_exptl_crystal_face_perp_dist
0 -6 -1 0.136
8 -1 -6 0.14
1 8 1 0.148
-6 1 4 0.145
1 -1 7 0.109
-1 1 -6 0.096

loop_
_geom_angle_atom_site_label_1
_geom_angle_atom_site_label_2
_geom_angle_atom_site_label_3
_geom_angle
C1 Pd1 C4 82.98(17)
C1 Pd1 Cl2 91.33(12)
C4 Pd1 Cl2 171.71(12)
C1 Pd1 Cl1 178.60(11)
C4 Pd1 Cl1 95.65(13)
Cl2 Pd1 Cl1 90.06(5)
C51 P1 C31 105.8(2)
C51 P1 C41 107.92(19)
C31 P1 C41 110.35(19)
C51 P1 C21 112.5(2)
C31 P1 C21 109.75(19)
C41 P1 C21 110.3(2)
C91 P2 C71 109.35(19)
C91 P2 C81 111.01(19)
C71 P2 C81 109.45(18)
C91 P2 C61 108.17(19)
C71 P2 C61 109.72(18)
C81 P2 C61 109.12(18)
O2 S1 O3 112.8(2)
O2 S1 O1 112.5(2)
O3 S1 O1 113.1(2)
O2 S1 C10 106.6(2)
O3 S1 C10 104.94(19)
O1 S1 C10 106.2(2)
O5 S2 O4 112.2(2)
O5 S2 O6 111.0(2)
O4 S2 O6 113.9(2)
O5 S2 C13 107.7(3)
O4 S2 C13 106.7(2)
O6 S2 C13 104.7(2)
C1 N1 C3 109.9(3)
C1 N1 C8 124.5(4)
C3 N1 C8 125.3(4)
C1 N2 C2 110.4(3)
C1 N2 C7 122.1(4)
C2 N2 C7 127.2(3)
C4 N3 C5 111.0(4)
C4 N3 C7 122.5(3)
C5 N3 C7 126.1(4)
C4 N4 C6 110.2(4)
C4 N4 C11 125.3(4)
C6 N4 C11 123.7(4)
N1 C1 N2 106.0(4)
N1 C1 Pd1 131.3(3)
N2 C1 Pd1 122.6(3)
C3 C2 N2 106.1(4)
C2 C3 N1 107.5(4)
N4 C4 N3 104.9(3)
N4 C4 Pd1 133.3(3)
N3 C4 Pd1 121.7(3)
C6 C5 N3 105.7(4)
C5 C6 N4 108.1(4)
N3 C7 N2 107.8(3)
N1 C8 C9 112.7(3)
C10 C9 C8 108.0(3)
C9 C10 S1 113.9(3)
N4 C11 C12 110.9(4)
C13 C12 C11 114.7(4)
C12 C13 S2 112.9(3)
C26 C21 C22 120.6(4)
C26 C21 P1 120.3(3)
C22 C21 P1 119.1(3)
C23 C22 C21 118.9(5)
C24 C23 C22 120.1(5)
C23 C24 C25 121.1(4)
C24 C25 C26 119.6(5)
C21 C26 C25 119.6(4)
C32 C31 C36 119.9(4)
C32 C31 P1 119.4(3)
C36 C31 P1 120.4(3)
C33 C32 C31 119.7(4)
C34 C33 C32 120.2(4)
C35 C34 C33 120.5(4)
C34 C35 C36 119.7(4)
C35 C36 C31 120.0(4)
C46 C41 C42 119.4(4)
C46 C41 P1 121.5(3)
C42 C41 P1 119.1(3)
C43 C42 C41 119.9(4)
C44 C43 C42 120.3(4)
C43 C44 C45 120.0(4)
C46 C45 C44 120.1(4)
C41 C46 C45 120.2(4)
C52 C51 C56 118.8(4)
C52 C51 P1 122.3(3)
C56 C51 P1 117.8(3)
C53 C52 C51 119.8(4)
C54 C53 C52 120.6(4)
C53 C54 C55 120.3(5)
C56 C55 C54 119.8(4)
C55 C56 C51 120.6(4)
C62 C61 C66 119.5(4)
C62 C61 P2 120.4(3)
C66 C61 P2 120.0(3)
C61 C62 C63 119.9(4)
C62 C63 C64 120.2(5)
C65 C64 C63 120.0(4)
C64 C65 C66 120.1(4)
C61 C66 C65 120.2(4)
C76 C71 C72 119.7(4)
C76 C71 P2 122.0(3)
C72 C71 P2 118.2(3)
C73 C72 C71 119.8(4)
C74 C73 C72 120.4(4)
C73 C74 C75 119.8(4)
C74 C75 C76 120.0(4)
C71 C76 C75 120.3(4)
C86 C81 C82 120.4(4)
C86 C81 P2 119.8(3)
C82 C81 P2 119.8(3)
C83 C82 C81 119.2(4)
C84 C83 C82 120.3(4)
C83 C84 C85 120.9(4)
C86 C85 C84 119.4(4)
C81 C86 C85 119.7(4)
C92 C91 C96 119.6(4)
C92 C91 P2 122.9(3)
C96 C91 P2 117.4(3)
C93 C92 C91 120.0(4)
C92 C93 C94 120.6(4)
C93 C94 C95 120.6(5)
C96 C95 C94 119.2(4)
C95 C96 C91 120.0(4)

loop_
_geom_bond_atom_site_label_1
_geom_bond_atom_site_label_2
_geom_bond_distance
Pd1 C1 1.959(4)
Pd1 C4 1.986(4)
Pd1 Cl2 2.3734(15)
Pd1 Cl1 2.3751(16)
P1 C51 1.788(4)
P1 C31 1.794(4)
P1 C41 1.798(4)
P1 C21 1.799(4)
P2 C91 1.787(4)
P2 C71 1.795(4)
P2 C81 1.796(4)
P2 C61 1.801(4)
S1 O2 1.430(3)
S1 O3 1.451(3)
S1 O1 1.451(3)
S1 C10 1.760(4)
S2 O5 1.442(4)
S2 O4 1.445(4)
S2 O6 1.452(3)
S2 C13 1.774(5)
N1 C1 1.328(5)
N1 C3 1.383(5)
N1 C8 1.459(5)
N2 C1 1.349(5)
N2 C2 1.377(6)
N2 C7 1.437(5)
N3 C4 1.347(5)
N3 C5 1.386(5)
N3 C7 1.429(5)
N4 C4 1.332(5)
N4 C6 1.382(6)
N4 C11 1.445(6)
C2 C3 1.340(6)
C5 C6 1.319(7)
C8 C9 1.524(6)
C9 C10 1.515(5)
C11 C12 1.524(7)
C12 C13 1.490(7)
C21 C26 1.375(6)
C21 C22 1.397(6)
C22 C23 1.389(7)
C23 C24 1.359(8)
C24 C25 1.382(8)
C25 C26 1.384(6)
C31 C32 1.379(6)
C31 C36 1.389(6)
C32 C33 1.375(6)
C33 C34 1.379(7)
C34 C35 1.369(7)
C35 C36 1.380(6)
C41 C46 1.372(6)
C41 C42 1.396(6)
C42 C43 1.390(6)
C43 C44 1.357(7)
C44 C45 1.391(7)
C45 C46 1.385(6)
C51 C52 1.381(6)
C51 C56 1.392(6)
C52 C53 1.380(7)
C53 C54 1.362(7)
C54 C55 1.371(7)
C55 C56 1.369(6)
C61 C62 1.373(6)
C61 C66 1.379(6)
C62 C63 1.380(6)
C63 C64 1.381(7)
C64 C65 1.353(7)
C65 C66 1.387(6)
C71 C76 1.376(5)
C71 C72 1.388(5)
C72 C73 1.382(6)
C73 C74 1.376(6)
C74 C75 1.381(6)
C75 C76 1.383(6)
C81 C86 1.383(6)
C81 C82 1.397(6)
C82 C83 1.379(6)
C83 C84 1.366(7)
C84 C85 1.386(7)
C85 C86 1.384(6)
C91 C92 1.378(6)
C91 C96 1.399(6)
C92 C93 1.367(7)
C93 C94 1.369(7)
C94 C95 1.381(7)
C95 C96 1.379(7)
